data_1541874
loop_
_publ_author_name
'Talybov, A.G.'

_publ_section_title
;
 Electron diffraction study of the structure of Sn Sb2 Te4
;
_journal_name_full Kristallografiya
_journal_page_first 49
_journal_page_last 55
_journal_volume 6
_journal_year 1961
_chemical_formula_sum 'Sb2 Sn Te4'
_chemical_name_systematic 'Sn Sb2 Te4'
_space_group_IT_number 166
_symmetry_space_group_name_Hall '-R 3 2"'
_symmetry_space_group_name_H-M 'R -3 m :H'
_cell_angle_alpha 90
_cell_angle_beta 90
_cell_angle_gamma 120
_cell_formula_units_Z 3
_cell_length_a 4.31
_cell_length_b 4.31
_cell_length_c 41.7
_cell_volume 670.844
_citation_journal_id_ASTM KRISAJ
_cod_data_source_file Talybov_KRISAJ_1961_1702.cif
_cod_data_source_block Sb2Sn1Te4
_cod_original_cell_volume 670.8435
_cod_original_formula_sum 'Sb2 Sn1 Te4'
_cod_database_code 1541874

loop_
_symmetry_equiv_pos_as_xyz
x,y,z
-y,x-y,z
-x+y,-x,z
y,x,-z
-x,-x+y,-z
x-y,-y,-z
-x,-y,-z
y,-x+y,-z
x-y,x,-z
-y,-x,z
x,x-y,z
-x+y,y,z
x+2/3,y+1/3,z+1/3
-y+2/3,x-y+1/3,z+1/3
-x+y+2/3,-x+1/3,z+1/3
y+2/3,x+1/3,-z+1/3
-x+2/3,-x+y+1/3,-z+1/3
x-y+2/3,-y+1/3,-z+1/3
-x+2/3,-y+1/3,-z+1/3
y+2/3,-x+y+1/3,-z+1/3
x-y+2/3,x+1/3,-z+1/3
-y+2/3,-x+1/3,z+1/3
x+2/3,x-y+1/3,z+1/3
-x+y+2/3,y+1/3,z+1/3
x+1/3,y+2/3,z+2/3
-y+1/3,x-y+2/3,z+2/3
-x+y+1/3,-x+2/3,z+2/3
y+1/3,x+2/3,-z+2/3
-x+1/3,-x+y+2/3,-z+2/3
x-y+1/3,-y+2/3,-z+2/3
-x+1/3,-y+2/3,-z+2/3
y+1/3,-x+y+2/3,-z+2/3
x-y+1/3,x+2/3,-z+2/3
-y+1/3,-x+2/3,z+2/3
x+1/3,x-y+2/3,z+2/3
-x+y+1/3,y+2/3,z+2/3

loop_
_atom_site_label
_atom_site_type_symbol
_atom_site_fract_x
_atom_site_fract_y
_atom_site_fract_z
_atom_site_occupancy
_atom_site_U_iso_or_equiv
Sb1 Sb+3 0 0 0.432 1 0.0
Te1 Te-2 0 0 0.146 1 0.0
Sn1 Sn+2 0 0 0 1 0.0
Te2 Te-2 0 0 0.284 1 0.0
